data_4328663
loop_
_publ_author_name
'Philip J. Bailey'
'Nicola L. Bell'
'Gary S. Nichol'
'Simon Parsons'
'Fraser White'

_publ_contact_author_email fraser.white@ed.ac.uk
_publ_contact_author_name 'Fraser J. White'
_publ_section_title
;
 Insertion and Substitution Chemistry at the Boron Fourth Position in
 Charge-Neutral Zwitterionic Tripodal Tris(methimazolyl)borate Ligands
;
_journal_name_full 'Inorganic Chemistry'
_journal_page_first 3677
_journal_page_last 3689
_journal_paper_doi 10.1021/ic202618p
_journal_volume 51
_journal_year 2012
_chemical_compound_source 'Nicola Bell'
_chemical_formula_moiety '2(C31 H41 B N8 Ru S3), 3(C2 H3 N), 4(F6 P)'
_chemical_formula_sum 'C68 H91 B2 F24 N19 P4 Ru2 S6'
_chemical_formula_weight 2170.60
_chemical_name_systematic
; 
 ? 
;
_space_group_IT_number 14
_symmetry_cell_setting monoclinic
_symmetry_space_group_name_Hall '-P 2ybc'
_symmetry_space_group_name_H-M 'P 1 21/c 1'
_atom_sites_solution_hydrogens geom
_atom_sites_solution_primary direct
_atom_sites_solution_secondary difmap
_audit_creation_method SHELXL-97
_cell_angle_alpha 90.00
_cell_angle_beta 91.9930(10)
_cell_angle_gamma 90.00
_cell_formula_units_Z 2
_cell_length_a 17.0566(3)
_cell_length_b 13.0618(2)
_cell_length_c 19.9834(3)
_cell_measurement_reflns_used 9486
_cell_measurement_temperature 100(2)
_cell_measurement_theta_max 25.9675
_cell_measurement_theta_min 2.194
_cell_volume 4449.41(12)
_computing_cell_refinement Saint
_computing_data_reduction Saint
_computing_molecular_graphics Shelxp
_computing_publication_material 'Platon, encifer'
_computing_structure_refinement 'SHELXL-97 (Sheldrick, 2008)'
_computing_structure_solution 'Shelxs Sheldrick'
_diffrn_ambient_temperature 100(2)
_diffrn_measured_fraction_theta_full 0.990
_diffrn_measured_fraction_theta_max 0.990
_diffrn_measurement_device_type 'Bruker Apex II CCD on D8'
_diffrn_measurement_method 'Phi and Omega scans'
_diffrn_radiation_monochromator graphite
_diffrn_radiation_source 'fine-focus sealed tube'
_diffrn_radiation_type MoK\a
_diffrn_radiation_wavelength 0.71073
_diffrn_reflns_av_R_equivalents 0.0736
_diffrn_reflns_av_sigmaI/netI 0.0849
_diffrn_reflns_limit_h_max 21
_diffrn_reflns_limit_h_min -21
_diffrn_reflns_limit_k_max 16
_diffrn_reflns_limit_k_min -11
_diffrn_reflns_limit_l_max 20
_diffrn_reflns_limit_l_min -24
_diffrn_reflns_number 44375
_diffrn_reflns_theta_full 26.45
_diffrn_reflns_theta_max 26.45
_diffrn_reflns_theta_min 1.19
_exptl_absorpt_coefficient_mu 0.655
_exptl_absorpt_correction_T_max 0.7452
_exptl_absorpt_correction_T_min 0.6781
_exptl_absorpt_correction_type multi-scan
_exptl_absorpt_process_details 'SADABS 2007/2'
_exptl_crystal_colour orange
_exptl_crystal_density_diffrn 1.620
_exptl_crystal_description block
_exptl_crystal_F_000 2204
_exptl_crystal_recrystallization_method 'vapour diffusion of EtO2 into MeCN solution'
_exptl_crystal_size_max 0.1
_exptl_crystal_size_mid 0.1
_exptl_crystal_size_min 0.05
_refine_diff_density_max 1.572
_refine_diff_density_min -0.868
_refine_diff_density_rms 0.109
_refine_ls_extinction_method none
_refine_ls_goodness_of_fit_ref 1.038
_refine_ls_hydrogen_treatment constr
_refine_ls_matrix_type full
_refine_ls_number_parameters 584
_refine_ls_number_reflns 9083
_refine_ls_number_restraints 577
_refine_ls_restrained_S_all 1.010
_refine_ls_R_factor_all 0.0971
_refine_ls_R_factor_gt 0.0508
_refine_ls_shift/su_max 0.001
_refine_ls_shift/su_mean 0.000
_refine_ls_structure_factor_coef Fsqd
_refine_ls_weighting_details 'calc w=1/[\s^2^(Fo^2^)+(0.0510P)^2^+4.6393P] where P=(Fo^2^+2Fc^2^)/3'
_refine_ls_weighting_scheme calc
_refine_ls_wR_factor_gt 0.1086
_refine_ls_wR_factor_ref 0.1256
_reflns_number_gt 5836
_reflns_number_total 9083
_reflns_threshold_expression >2sigma(I)
_cod_data_source_file ic202618p_si_002_4.cif
_cod_data_source_block pb0005
_cod_original_sg_symbol_H-M 'P 21/c'
_cod_database_code 4328663

loop_
_symmetry_equiv_pos_as_xyz
'x, y, z'
'-x, y+1/2, -z+1/2'
'-x, -y, -z'
'x, -y-1/2, z-1/2'

loop_
_atom_site_label
_atom_site_type_symbol
_atom_site_fract_x
_atom_site_fract_y
_atom_site_fract_z
_atom_site_U_iso_or_equiv
_atom_site_adp_type
_atom_site_occupancy
_atom_site_symmetry_multiplicity
_atom_site_calc_flag
_atom_site_refinement_flags
Ru1 Ru 0.26422(2) 1.10289(2) 0.035176(18) 0.01952(11) Uani 1 1 d U
S1 S 0.33864(6) 1.02929(7) -0.05498(5) 0.0198(2) Uani 1 1 d U
P1 P 0.58982(7) 0.54198(9) 0.14236(6) 0.0293(3) Uani 1 1 d U
F1 F 0.54775(16) 0.4599(2) 0.09349(15) 0.0477(8) Uani 1 1 d U
N1 N 0.1855(2) 0.5928(2) -0.17214(17) 0.0207(8) Uani 1 1 d U
C1 C 0.2084(3) 0.5352(3) -0.2317(2) 0.0307(11) Uani 1 1 d U
H1A H 0.2516 0.5708 -0.2530 0.046 Uiso 1 1 calc R
H1B H 0.1634 0.5302 -0.2634 0.046 Uiso 1 1 calc R
H1C H 0.2255 0.4663 -0.2183 0.046 Uiso 1 1 calc R
B1 B 0.2206(3) 0.8169(3) -0.0537(2) 0.0185(10) Uani 1 1 d U
S2 S 0.27610(6) 0.94396(8) 0.09638(5) 0.0209(2) Uani 1 1 d U
P2 P -0.03966(7) 0.73748(10) 0.25965(6) 0.0295(3) Uani 1 1 d U
F2 F 0.50754(16) 0.5686(2) 0.17370(15) 0.0477(8) Uani 1 1 d U
N2 N 0.20876(19) 0.7144(2) -0.09113(17) 0.0180(8) Uani 1 1 d U
H2 H 0.1931 0.6652 -0.0646 0.022 Uiso 1 1 calc R
C2 C 0.1329(3) 0.5374(3) -0.1288(2) 0.0355(12) Uani 1 1 d U
H2A H 0.1638 0.5008 -0.0942 0.053 Uiso 1 1 calc R
H2B H 0.1018 0.4882 -0.1556 0.053 Uiso 1 1 calc R
H2C H 0.0977 0.5860 -0.1076 0.053 Uiso 1 1 calc R
S3 S 0.13820(6) 1.04550(8) -0.00849(6) 0.0223(3) Uani 1 1 d U
F3 F 0.63288(16) 0.6240(2) 0.18993(14) 0.0443(7) Uani 1 1 d U
C3 C 0.2165(2) 0.6822(3) -0.1542(2) 0.0195(9) Uani 1 1 d U
F4 F 0.60545(18) 0.4555(2) 0.19676(15) 0.0540(8) Uani 1 1 d U
N4 N 0.21830(19) 0.9052(2) -0.10366(16) 0.0164(7) Uani 1 1 d U
C4 C 0.2534(2) 0.7442(3) -0.2061(2) 0.0197(9) Uani 1 1 d U
F5 F 0.67154(15) 0.5162(2) 0.10934(13) 0.0399(7) Uani 1 1 d U
N5 N 0.2335(2) 1.0455(2) -0.16021(18) 0.0226(8) Uani 1 1 d U
C5 C 0.2146(3) 0.7557(3) -0.2687(2) 0.0242(10) Uani 1 1 d U
H5 H 0.1660 0.7219 -0.2776 0.029 Uiso 1 1 calc R
F6 F 0.57362(16) 0.6294(2) 0.08698(14) 0.0431(7) Uani 1 1 d U
N6 N 0.29818(19) 0.8042(2) -0.00880(17) 0.0166(7) Uani 1 1 d U
C6 C 0.2467(3) 0.8157(3) -0.3172(2) 0.0288(11) Uani 1 1 d U
H6 H 0.2206 0.8221 -0.3598 0.035 Uiso 1 1 calc R
F7 F 0.0199(2) 0.8302(3) 0.24781(17) 0.0716(11) Uani 1 1 d U
N7 N 0.3912(2) 0.8100(2) 0.06985(17) 0.0220(8) Uani 1 1 d U
C7 C 0.3165(3) 0.8665(3) -0.3044(2) 0.0304(11) Uani 1 1 d U
H7 H 0.3378 0.9087 -0.3380 0.036 Uiso 1 1 calc R
F8 F -0.07087(17) 0.7460(3) 0.18381(15) 0.0755(12) Uani 1 1 d U
N8 N 0.15126(19) 0.8317(2) -0.00523(16) 0.0168(7) Uani 1 1 d U
C8 C 0.3554(3) 0.8564(3) -0.2433(2) 0.0277(10) Uani 1 1 d U
H8 H 0.4035 0.8915 -0.2349 0.033 Uiso 1 1 calc R
F9 F 0.0247(2) 0.6609(3) 0.23771(17) 0.0727(11) Uani 1 1 d U
N9 N 0.07254(19) 0.9000(3) 0.06678(18) 0.0218(8) Uani 1 1 d U
C9 C 0.3247(2) 0.7952(3) -0.1942(2) 0.0190(9) Uani 1 1 d U
H9 H 0.3520 0.7878 -0.1523 0.023 Uiso 1 1 calc R
F10 F -0.1013(2) 0.6511(3) 0.27235(16) 0.0676(10) Uani 1 1 d U
C10 C 0.2634(2) 0.9896(3) -0.1083(2) 0.0180(9) Uani 1 1 d U
F11 F -0.10275(19) 0.8196(2) 0.28234(17) 0.0672(10) Uani 1 1 d U
C11 C 0.2648(3) 1.1438(3) -0.1834(3) 0.0359(12) Uani 1 1 d U
H11A H 0.3120 1.1614 -0.1565 0.054 Uiso 1 1 calc R
H11B H 0.2252 1.1974 -0.1785 0.054 Uiso 1 1 calc R
H11C H 0.2780 1.1380 -0.2305 0.054 Uiso 1 1 calc R
F12 F -0.00863(16) 0.7301(2) 0.33559(13) 0.0403(7) Uani 1 1 d U
C12 C 0.1678(2) 0.9984(3) -0.1873(2) 0.0242(10) Uani 1 1 d U
H12 H 0.1357 1.0221 -0.2239 0.029 Uiso 1 1 calc R
C13 C 0.1578(2) 0.9123(3) -0.1517(2) 0.0199(9) Uani 1 1 d U
H13 H 0.1164 0.8643 -0.1584 0.024 Uiso 1 1 calc R
C14 C 0.3216(2) 0.8516(3) 0.0498(2) 0.0186(9) Uani 1 1 d U
C15 C 0.4374(3) 0.8358(3) 0.1309(2) 0.0310(11) Uani 1 1 d U
H15A H 0.4082 0.8848 0.1575 0.047 Uiso 1 1 calc R
H15B H 0.4874 0.8663 0.1186 0.047 Uiso 1 1 calc R
H15C H 0.4474 0.7735 0.1571 0.047 Uiso 1 1 calc R
C16 C 0.4122(2) 0.7362(3) 0.0254(2) 0.0221(10) Uani 1 1 d U
H16 H 0.4583 0.6954 0.0281 0.027 Uiso 1 1 calc R
C17 C 0.3555(2) 0.7321(3) -0.0227(2) 0.0201(9) Uani 1 1 d U
H17 H 0.3546 0.6873 -0.0601 0.024 Uiso 1 1 calc R
C18 C 0.1223(2) 0.9219(3) 0.0180(2) 0.0202(9) Uani 1 1 d U
C19 C 0.0341(3) 0.9751(3) 0.1089(2) 0.0284(11) Uani 1 1 d U
H19A H 0.0736 1.0101 0.1373 0.043 Uiso 1 1 calc R
H19B H -0.0034 0.9401 0.1371 0.043 Uiso 1 1 calc R
H19C H 0.0063 1.0253 0.0804 0.043 Uiso 1 1 calc R
C20 C 0.0690(2) 0.7953(3) 0.0755(2) 0.0235(10) Uani 1 1 d U
H20 H 0.0381 0.7594 0.1064 0.028 Uiso 1 1 calc R
C21 C 0.1180(2) 0.7542(3) 0.0315(2) 0.0215(9) Uani 1 1 d U
H21 H 0.1281 0.6832 0.0265 0.026 Uiso 1 1 calc R
C22 C 0.1408(3) 1.2949(3) -0.0147(3) 0.0411(13) Uani 1 1 d U
H22A H 0.0940 1.2577 -0.0012 0.062 Uiso 1 1 calc R
H22B H 0.1494 1.2820 -0.0622 0.062 Uiso 1 1 calc R
H22C H 0.1333 1.3684 -0.0076 0.062 Uiso 1 1 calc R
C23 C 0.2115(3) 1.2585(3) 0.0268(2) 0.0291(10) Uani 1 1 d U
C24 C 0.2869(3) 1.2591(3) -0.0001(2) 0.0272(10) Uani 1 1 d U
H24 H 0.2934 1.2839 -0.0442 0.033 Uiso 1 1 calc R
C25 C 0.3536(3) 1.2230(3) 0.0380(2) 0.0244(10) Uani 1 1 d U
H25 H 0.4037 1.2238 0.0187 0.029 Uiso 1 1 calc R
C26 C 0.3465(3) 1.1865(3) 0.1035(2) 0.0234(9) Uani 1 1 d U
C27 C 0.4155(3) 1.1509(3) 0.1460(2) 0.0250(10) Uani 1 1 d U
H27 H 0.3968 1.0974 0.1775 0.030 Uiso 1 1 calc R
C28 C 0.4451(3) 1.2439(3) 0.1879(2) 0.0341(12) Uani 1 1 d U
H28A H 0.4678 1.2948 0.1582 0.051 Uiso 1 1 calc R
H28B H 0.4851 1.2212 0.2210 0.051 Uiso 1 1 calc R
H28C H 0.4011 1.2746 0.2109 0.051 Uiso 1 1 calc R
C29 C 0.4804(2) 1.1050(3) 0.1056(2) 0.0290(11) Uani 1 1 d U
H29A H 0.4582 1.0536 0.0747 0.044 Uiso 1 1 calc R
H29B H 0.5193 1.0725 0.1360 0.044 Uiso 1 1 calc R
H29C H 0.5057 1.1591 0.0801 0.044 Uiso 1 1 calc R
C30 C 0.2686(3) 1.1861(3) 0.1302(2) 0.0261(10) Uani 1 1 d U
H30 H 0.2617 1.1614 0.1743 0.031 Uiso 1 1 calc R
C31 C 0.2039(3) 1.2211(3) 0.0930(2) 0.0293(10) Uani 1 1 d U
H31 H 0.1537 1.2200 0.1120 0.035 Uiso 1 1 calc R
N1S N 0.0000 1.0000 0.5000 0.075(2) Uani 1 2 d SU
C2S C -0.0363(7) 1.0040(8) 0.4414(6) 0.047(3) Uani 0.50 1 d PU
C3S C -0.0828(6) 0.9952(7) 0.3749(5) 0.043(3) Uani 0.50 1 d PU
H3S1 H -0.0597 0.9398 0.3490 0.064 Uiso 0.50 1 d PR
H3S2 H -0.0804 1.0593 0.3495 0.064 Uiso 0.50 1 d PR
H3S3 H -0.1376 0.9788 0.3834 0.064 Uiso 0.50 1 d PR
N1T N 0.7668(3) 0.4560(3) -0.0240(2) 0.0356(10) Uani 1 1 d U
C2T C 0.7061(3) 0.4869(3) -0.0372(2) 0.0312(11) Uani 1 1 d U
C3T C 0.6273(3) 0.5261(3) -0.0556(2) 0.0317(11) Uani 1 1 d U
H3T1 H 0.6309 0.5741 -0.0931 0.048 Uiso 1 1 calc R
H3T2 H 0.6057 0.5614 -0.0172 0.048 Uiso 1 1 calc R
H3T3 H 0.5931 0.4688 -0.0689 0.048 Uiso 1 1 calc R

loop_
_atom_site_aniso_label
_atom_site_aniso_U_11
_atom_site_aniso_U_22
_atom_site_aniso_U_33
_atom_site_aniso_U_23
_atom_site_aniso_U_13
_atom_site_aniso_U_12
Ru1 0.02005(19) 0.01626(16) 0.0225(2) -0.00094(16) 0.00468(15) -0.00131(15)
S1 0.0171(6) 0.0194(5) 0.0230(6) 0.0000(5) 0.0045(5) -0.0016(4)
P1 0.0244(7) 0.0332(6) 0.0304(8) -0.0012(6) 0.0025(6) 0.0058(5)
F1 0.0351(17) 0.0489(17) 0.059(2) -0.0194(15) -0.0031(15) 0.0032(14)
N1 0.0227(19) 0.0178(17) 0.022(2) -0.0005(15) -0.0009(16) -0.0058(15)
C1 0.042(3) 0.023(2) 0.026(3) -0.006(2) -0.008(2) 0.000(2)
B1 0.018(2) 0.019(2) 0.018(3) -0.0005(19) 0.0012(19) 0.0005(19)
S2 0.0259(6) 0.0191(5) 0.0177(6) -0.0013(5) 0.0014(5) -0.0016(5)
P2 0.0213(6) 0.0411(7) 0.0259(7) 0.0084(6) 0.0001(5) -0.0020(6)
F2 0.0286(16) 0.0663(19) 0.0489(19) -0.0087(16) 0.0136(14) 0.0045(14)
N2 0.0219(19) 0.0175(16) 0.0148(19) 0.0022(14) 0.0031(15) -0.0030(15)
C2 0.041(3) 0.034(3) 0.031(3) -0.001(2) 0.003(2) -0.019(2)
S3 0.0199(6) 0.0204(5) 0.0269(7) -0.0007(5) 0.0035(5) 0.0022(4)
F3 0.0405(17) 0.0496(17) 0.0426(18) -0.0143(14) -0.0006(14) -0.0006(14)
C3 0.015(2) 0.023(2) 0.021(2) -0.0004(18) -0.0034(18) 0.0036(17)
F4 0.052(2) 0.0576(19) 0.052(2) 0.0250(16) -0.0005(16) -0.0015(16)
N4 0.0177(18) 0.0165(15) 0.0149(19) -0.0004(14) 0.0014(14) 0.0035(14)
C4 0.020(2) 0.0179(19) 0.021(2) -0.0011(18) 0.0022(18) 0.0019(17)
F5 0.0270(15) 0.0555(17) 0.0373(17) -0.0042(14) 0.0036(13) 0.0134(13)
N5 0.026(2) 0.0191(17) 0.022(2) 0.0030(16) 0.0022(16) 0.0018(16)
C5 0.025(2) 0.026(2) 0.021(2) -0.003(2) 0.0005(19) -0.0011(19)
F6 0.0383(17) 0.0491(16) 0.0418(18) 0.0117(14) 0.0011(14) 0.0159(14)
N6 0.0189(18) 0.0138(15) 0.017(2) 0.0027(14) 0.0019(15) 0.0015(14)
C6 0.036(3) 0.034(2) 0.016(3) 0.004(2) -0.004(2) -0.002(2)
F7 0.073(2) 0.073(2) 0.070(2) 0.0114(19) 0.014(2) -0.0358(19)
N7 0.024(2) 0.0225(18) 0.019(2) 0.0039(16) -0.0021(16) -0.0007(16)
C7 0.034(3) 0.037(2) 0.021(3) 0.006(2) 0.006(2) -0.003(2)
F8 0.0354(19) 0.161(4) 0.0293(18) 0.032(2) -0.0043(14) -0.014(2)
N8 0.0160(18) 0.0197(16) 0.0149(19) 0.0023(14) 0.0023(14) -0.0022(14)
C8 0.023(2) 0.032(2) 0.029(3) 0.000(2) 0.004(2) -0.004(2)
F9 0.066(2) 0.094(3) 0.057(2) -0.026(2) -0.0028(18) 0.040(2)
N9 0.0155(18) 0.0265(17) 0.024(2) -0.0003(16) 0.0019(15) 0.0011(16)
C9 0.016(2) 0.024(2) 0.016(2) -0.0011(18) -0.0015(18) 0.0052(18)
F10 0.082(3) 0.072(2) 0.050(2) 0.0024(18) 0.0029(18) -0.051(2)
C10 0.017(2) 0.0187(19) 0.018(2) 0.0002(17) 0.0067(17) 0.0031(17)
F11 0.064(2) 0.068(2) 0.070(2) 0.0256(18) 0.0067(18) 0.0380(18)
C11 0.035(3) 0.030(2) 0.044(3) 0.019(2) 0.002(2) -0.001(2)
F12 0.0460(18) 0.0475(16) 0.0269(16) 0.0022(13) -0.0074(13) 0.0107(14)
C12 0.025(2) 0.026(2) 0.021(3) 0.0036(19) -0.0050(19) 0.0094(19)
C13 0.017(2) 0.022(2) 0.020(2) -0.0029(18) 0.0002(18) 0.0044(17)
C14 0.017(2) 0.0178(19) 0.021(2) 0.0047(18) -0.0009(18) -0.0013(17)
C15 0.033(3) 0.027(2) 0.033(3) 0.001(2) -0.012(2) -0.003(2)
C16 0.022(2) 0.019(2) 0.025(3) 0.0055(19) 0.0000(19) 0.0032(18)
C17 0.019(2) 0.019(2) 0.022(2) 0.0008(18) 0.0045(18) 0.0005(18)
C18 0.017(2) 0.027(2) 0.017(2) -0.0021(18) -0.0016(18) 0.0015(17)
C19 0.022(2) 0.037(2) 0.027(3) -0.005(2) 0.006(2) 0.003(2)
C20 0.021(2) 0.031(2) 0.019(3) 0.002(2) 0.0030(19) -0.0051(19)
C21 0.018(2) 0.023(2) 0.023(3) 0.0022(19) 0.0017(19) -0.0043(18)
C22 0.036(3) 0.023(2) 0.063(4) 0.000(2) -0.010(3) 0.007(2)
C23 0.030(2) 0.0151(18) 0.042(3) -0.003(2) -0.003(2) -0.0018(18)
C24 0.036(3) 0.0163(19) 0.029(3) 0.0018(19) 0.002(2) -0.0037(19)
C25 0.029(2) 0.018(2) 0.026(2) -0.0017(18) 0.0053(19) -0.0092(18)
C26 0.023(2) 0.020(2) 0.028(2) -0.0073(18) 0.0016(18) -0.0042(17)
C27 0.029(2) 0.023(2) 0.022(3) -0.0009(19) 0.003(2) -0.0034(19)
C28 0.033(3) 0.029(2) 0.039(3) -0.003(2) -0.009(2) -0.001(2)
C29 0.020(2) 0.032(2) 0.035(3) -0.002(2) 0.000(2) 0.000(2)
C30 0.031(2) 0.023(2) 0.024(2) -0.0063(18) 0.0066(19) -0.0052(19)
C31 0.028(2) 0.019(2) 0.041(3) -0.005(2) 0.006(2) 0.0022(19)
N1S 0.058(5) 0.093(6) 0.077(6) -0.043(6) 0.033(4) -0.034(5)
C2S 0.044(7) 0.033(5) 0.065(7) -0.009(6) 0.040(5) -0.010(5)
C3S 0.053(7) 0.028(5) 0.048(6) 0.012(5) 0.023(5) 0.015(5)
N1T 0.038(2) 0.032(2) 0.037(3) -0.004(2) -0.001(2) 0.002(2)
C2T 0.040(3) 0.022(2) 0.031(3) -0.002(2) 0.002(2) -0.001(2)
C3T 0.034(3) 0.023(2) 0.037(3) -0.001(2) -0.002(2) 0.003(2)

loop_
_atom_type_symbol
_atom_type_description
_atom_type_scat_dispersion_real
_atom_type_scat_dispersion_imag
_atom_type_scat_source
C C 0.0033 0.0016 'International Tables Vol C Tables 4.2.6.8 and 6.1.1.4'
H H 0.0000 0.0000 'International Tables Vol C Tables 4.2.6.8 and 6.1.1.4'
N N 0.0061 0.0033 'International Tables Vol C Tables 4.2.6.8 and 6.1.1.4'
B B 0.0013 0.0007 'International Tables Vol C Tables 4.2.6.8 and 6.1.1.4'
F F 0.0171 0.0103 'International Tables Vol C Tables 4.2.6.8 and 6.1.1.4'
P P 0.1023 0.0942 'International Tables Vol C Tables 4.2.6.8 and 6.1.1.4'
S S 0.1246 0.1234 'International Tables Vol C Tables 4.2.6.8 and 6.1.1.4'
Ru Ru -1.2594 0.8363 'International Tables Vol C Tables 4.2.6.8 and 6.1.1.4'

loop_
_geom_angle_atom_site_label_1
_geom_angle_atom_site_label_2
_geom_angle_atom_site_label_3
_geom_angle
_geom_angle_site_symmetry_1
C25 Ru1 C30 67.55(16) .
C25 Ru1 C24 37.96(16) .
C30 Ru1 C24 79.38(16) .
C25 Ru1 C31 79.70(16) .
C30 Ru1 C31 36.82(16) .
C24 Ru1 C31 66.93(16) .
C25 Ru1 C26 37.15(15) .
C30 Ru1 C26 38.46(15) .
C24 Ru1 C26 67.92(16) .
C31 Ru1 C26 68.18(16) .
C25 Ru1 C23 68.04(16) .
C30 Ru1 C23 67.23(17) .
C24 Ru1 C23 37.20(16) .
C31 Ru1 C23 37.36(17) .
C26 Ru1 C23 80.86(16) .
C25 Ru1 S3 147.59(12) .
C30 Ru1 S3 118.17(12) .
C24 Ru1 S3 109.73(12) .
C31 Ru1 S3 88.92(12) .
C26 Ru1 S3 156.27(11) .
C23 Ru1 S3 84.51(12) .
C25 Ru1 S2 123.90(12) .
C30 Ru1 S2 89.30(12) .
C24 Ru1 S2 161.47(12) .
C31 Ru1 S2 111.68(12) .
C26 Ru1 S2 94.12(11) .
C23 Ru1 S2 148.15(13) .
S3 Ru1 S2 88.51(4) .
C25 Ru1 S1 85.51(12) .
C30 Ru1 S1 146.59(12) .
C24 Ru1 S1 91.55(12) .
C31 Ru1 S1 158.14(12) .
C26 Ru1 S1 108.37(11) .
C23 Ru1 S1 121.60(13) .
S3 Ru1 S1 95.19(4) .
S2 Ru1 S1 89.92(4) .
C10 S1 Ru1 100.41(13) .
F4 P1 F3 90.41(17) .
F4 P1 F2 90.87(17) .
F3 P1 F2 90.75(16) .
F4 P1 F5 90.26(16) .
F3 P1 F5 89.86(15) .
F2 P1 F5 178.71(17) .
F4 P1 F1 90.14(17) .
F3 P1 F1 178.90(18) .
F2 P1 F1 90.19(16) .
F5 P1 F1 89.19(15) .
F4 P1 F6 179.7(2) .
F3 P1 F6 89.86(16) .
F2 P1 F6 89.04(16) .
F5 P1 F6 89.83(15) .
F1 P1 F6 89.60(16) .
C3 N1 C2 121.6(4) .
C3 N1 C1 123.7(4) .
C2 N1 C1 114.3(3) .
N1 C1 H1A 109.5 .
N1 C1 H1B 109.5 .
H1A C1 H1B 109.5 .
N1 C1 H1C 109.5 .
H1A C1 H1C 109.5 .
H1B C1 H1C 109.5 .
N4 B1 N2 109.8(3) .
N4 B1 N8 108.0(3) .
N2 B1 N8 108.5(3) .
N4 B1 N6 117.0(3) .
N2 B1 N6 106.1(3) .
N8 B1 N6 107.3(3) .
C14 S2 Ru1 111.06(14) .
F9 P2 F10 93.8(2) .
F9 P2 F8 89.6(2) .
F10 P2 F8 90.01(19) .
F9 P2 F12 90.86(17) .
F10 P2 F12 90.27(17) .
F8 P2 F12 179.5(2) .
F9 P2 F11 177.5(2) .
F10 P2 F11 88.6(2) .
F8 P2 F11 91.0(2) .
F12 P2 F11 88.56(17) .
F9 P2 F7 89.2(2) .
F10 P2 F7 176.9(2) .
F8 P2 F7 89.99(19) .
F12 P2 F7 89.70(17) .
F11 P2 F7 88.4(2) .
C3 N2 B1 135.4(3) .
C3 N2 H2 112.3 .
B1 N2 H2 112.3 .
N1 C2 H2A 109.5 .
N1 C2 H2B 109.5 .
H2A C2 H2B 109.5 .
N1 C2 H2C 109.5 .
H2A C2 H2C 109.5 .
H2B C2 H2C 109.5 .
C18 S3 Ru1 109.16(14) .
N1 C3 N2 118.6(4) .
N1 C3 C4 118.1(4) .
N2 C3 C4 123.2(4) .
C10 N4 C13 108.0(3) .
C10 N4 B1 131.4(4) .
C13 N4 B1 120.4(3) .
C9 C4 C5 118.7(4) .
C9 C4 C3 122.2(4) .
C5 C4 C3 119.0(4) .
C10 N5 C12 110.0(3) .
C10 N5 C11 125.5(4) .
C12 N5 C11 124.5(4) .
C6 C5 C4 120.2(4) .
C6 C5 H5 119.9 .
C4 C5 H5 119.9 .
C14 N6 C17 106.8(3) .
C14 N6 B1 130.5(3) .
C17 N6 B1 122.6(3) .
C5 C6 C7 120.4(4) .
C5 C6 H6 119.8 .
C7 C6 H6 119.8 .
C14 N7 C16 109.7(3) .
C14 N7 C15 126.4(4) .
C16 N7 C15 123.8(4) .
C8 C7 C6 120.3(4) .
C8 C7 H7 119.8 .
C6 C7 H7 119.8 .
C18 N8 C21 106.9(3) .
C18 N8 B1 127.3(3) .
C21 N8 B1 124.8(3) .
C7 C8 C9 120.1(4) .
C7 C8 H8 119.9 .
C9 C8 H8 119.9 .
C18 N9 C20 109.4(3) .
C18 N9 C19 125.6(3) .
C20 N9 C19 124.7(4) .
C8 C9 C4 120.2(4) .
C8 C9 H9 119.9 .
C4 C9 H9 119.9 .
N4 C10 N5 107.0(4) .
N4 C10 S1 128.2(3) .
N5 C10 S1 124.5(3) .
N5 C11 H11A 109.5 .
N5 C11 H11B 109.5 .
H11A C11 H11B 109.5 .
N5 C11 H11C 109.5 .
H11A C11 H11C 109.5 .
H11B C11 H11C 109.5 .
C13 C12 N5 106.4(4) .
C13 C12 H12 126.8 .
N5 C12 H12 126.8 .
C12 C13 N4 108.5(4) .
C12 C13 H13 125.8 .
N4 C13 H13 125.8 .
N7 C14 N6 107.3(3) .
N7 C14 S2 121.8(3) .
N6 C14 S2 130.8(3) .
N7 C15 H15A 109.5 .
N7 C15 H15B 109.5 .
H15A C15 H15B 109.5 .
N7 C15 H15C 109.5 .
H15A C15 H15C 109.5 .
H15B C15 H15C 109.5 .
C17 C16 N7 107.2(4) .
C17 C16 H16 126.4 .
N7 C16 H16 126.4 .
C16 C17 N6 109.0(4) .
C16 C17 H17 125.5 .
N6 C17 H17 125.5 .
N9 C18 N8 107.9(3) .
N9 C18 S3 122.1(3) .
N8 C18 S3 129.9(3) .
N9 C19 H19A 109.5 .
N9 C19 H19B 109.5 .
H19A C19 H19B 109.5 .
N9 C19 H19C 109.5 .
H19A C19 H19C 109.5 .
H19B C19 H19C 109.5 .
C21 C20 N9 106.4(4) .
C21 C20 H20 126.8 .
N9 C20 H20 126.8 .
C20 C21 N8 109.3(4) .
C20 C21 H21 125.3 .
N8 C21 H21 125.3 .
C23 C22 H22A 109.5 .
C23 C22 H22B 109.5 .
H22A C22 H22B 109.5 .
C23 C22 H22C 109.5 .
H22A C22 H22C 109.5 .
H22B C22 H22C 109.5 .
C24 C23 C31 118.1(4) .
C24 C23 C22 120.5(4) .
C31 C23 C22 121.4(4) .
C24 C23 Ru1 70.3(2) .
C31 C23 Ru1 70.5(2) .
C22 C23 Ru1 129.7(3) .
C23 C24 C25 121.0(4) .
C23 C24 Ru1 72.5(2) .
C25 C24 Ru1 70.6(2) .
C23 C24 H24 119.5 .
C25 C24 H24 119.5 .
Ru1 C24 H24 129.9 .
C26 C25 C24 121.2(4) .
C26 C25 Ru1 72.4(2) .
C24 C25 Ru1 71.4(2) .
C26 C25 H25 119.4 .
C24 C25 H25 119.4 .
Ru1 C25 H25 129.3 .
C25 C26 C30 117.1(4) .
C25 C26 C27 122.9(4) .
C30 C26 C27 120.0(4) .
C25 C26 Ru1 70.5(2) .
C30 C26 Ru1 69.9(2) .
C27 C26 Ru1 131.6(3) .
C26 C27 C29 113.2(4) .
C26 C27 C28 107.3(3) .
C29 C27 C28 111.5(4) .
C26 C27 H27 108.2 .
C29 C27 H27 108.2 .
C28 C27 H27 108.2 .
C27 C28 H28A 109.5 .
C27 C28 H28B 109.5 .
H28A C28 H28B 109.5 .
C27 C28 H28C 109.5 .
H28A C28 H28C 109.5 .
H28B C28 H28C 109.5 .
C27 C29 H29A 109.5 .
C27 C29 H29B 109.5 .
H29A C29 H29B 109.5 .
C27 C29 H29C 109.5 .
H29A C29 H29C 109.5 .
H29B C29 H29C 109.5 .
C31 C30 C26 121.5(4) .
C31 C30 Ru1 72.2(3) .
C26 C30 Ru1 71.7(2) .
C31 C30 H30 119.2 .
C26 C30 H30 119.2 .
Ru1 C30 H30 129.4 .
C30 C31 C23 121.1(4) .
C30 C31 Ru1 71.0(2) .
C23 C31 Ru1 72.2(2) .
C30 C31 H31 119.4 .
C23 C31 H31 119.4 .
Ru1 C31 H31 130.0 .
C2S N1S C2S 179.999(3) 3_576
N1S C2S C3S 172.7(9) .
C2S C3S H3S1 108.1 .
C2S C3S H3S2 110.8 .
H3S1 C3S H3S2 109.5 .
C2S C3S H3S3 109.5 .
H3S1 C3S H3S3 109.5 .
H3S2 C3S H3S3 109.5 .
N1T C2T C3T 178.9(5) .
C2T C3T H3T1 109.5 .
C2T C3T H3T2 109.5 .
H3T1 C3T H3T2 109.5 .
C2T C3T H3T3 109.5 .
H3T1 C3T H3T3 109.5 .
H3T2 C3T H3T3 109.5 .

loop_
_geom_bond_atom_site_label_1
_geom_bond_atom_site_label_2
_geom_bond_distance
_geom_bond_site_symmetry_2
Ru1 C25 2.187(4) .
Ru1 C30 2.188(4) .
Ru1 C24 2.197(4) .
Ru1 C31 2.204(4) .
Ru1 C26 2.212(4) .
Ru1 C23 2.226(4) .
Ru1 S3 2.4111(11) .
Ru1 S2 2.4143(11) .
Ru1 S1 2.4373(11) .
S1 C10 1.719(4) .
P1 F4 1.584(3) .
P1 F3 1.595(3) .
P1 F2 1.595(3) .
P1 F5 1.599(3) .
P1 F1 1.603(3) .
P1 F6 1.608(3) .
N1 C3 1.326(5) .
N1 C2 1.461(5) .
N1 C1 1.472(5) .
C1 H1A 0.9800 .
C1 H1B 0.9800 .
C1 H1C 0.9800 .
B1 N4 1.525(6) .
B1 N2 1.544(5) .
B1 N8 1.567(6) .
B1 N6 1.580(6) .
S2 C14 1.725(4) .
P2 F9 1.560(3) .
P2 F10 1.569(3) .
P2 F8 1.593(3) .
P2 F12 1.593(3) .
P2 F11 1.596(3) .
P2 F7 1.604(3) .
N2 C3 1.340(5) .
N2 H2 0.8800 .
C2 H2A 0.9800 .
C2 H2B 0.9800 .
C2 H2C 0.9800 .
S3 C18 1.723(4) .
C3 C4 1.473(6) .
N4 C10 1.350(5) .
N4 C13 1.388(5) .
C4 C9 1.399(5) .
C4 C5 1.404(6) .
N5 C10 1.352(5) .
N5 C12 1.373(5) .
N5 C11 1.471(5) .
C5 C6 1.375(6) .
C5 H5 0.9500 .
N6 C14 1.372(5) .
N6 C17 1.392(5) .
C6 C7 1.380(6) .
C6 H6 0.9500 .
N7 C14 1.353(5) .
N7 C16 1.367(5) .
N7 C15 1.468(5) .
C7 C8 1.376(6) .
C7 H7 0.9500 .
N8 C18 1.366(5) .
N8 C21 1.383(5) .
C8 C9 1.383(6) .
C8 H8 0.9500 .
N9 C18 1.345(5) .
N9 C20 1.380(5) .
N9 C19 1.462(5) .
C9 H9 0.9500 .
C11 H11A 0.9800 .
C11 H11B 0.9800 .
C11 H11C 0.9800 .
C12 C13 1.345(6) .
C12 H12 0.9500 .
C13 H13 0.9500 .
C15 H15A 0.9800 .
C15 H15B 0.9800 .
C15 H15C 0.9800 .
C16 C17 1.340(6) .
C16 H16 0.9500 .
C17 H17 0.9500 .
C19 H19A 0.9800 .
C19 H19B 0.9800 .
C19 H19C 0.9800 .
C20 C21 1.344(6) .
C20 H20 0.9500 .
C21 H21 0.9500 .
C22 C23 1.517(6) .
C22 H22A 0.9800 .
C22 H22B 0.9800 .
C22 H22C 0.9800 .
C23 C24 1.411(6) .
C23 C31 1.419(6) .
C24 C25 1.426(6) .
C24 H24 0.9500 .
C25 C26 1.402(6) .
C25 H25 0.9500 .
C26 C30 1.449(6) .
C26 C27 1.501(6) .
C27 C29 1.517(6) .
C27 C28 1.550(6) .
C27 H27 1.0000 .
C28 H28A 0.9800 .
C28 H28B 0.9800 .
C28 H28C 0.9800 .
C29 H29A 0.9800 .
C29 H29B 0.9800 .
C29 H29C 0.9800 .
C30 C31 1.387(6) .
C30 H30 0.9500 .
C31 H31 0.9500 .
N1S C2S 1.307(14) 3_576
N1S C2S 1.307(14) .
C2S C3S 1.528(15) .
C3S H3S1 0.9800 .
C3S H3S2 0.9799 .
C3S H3S3 0.9801 .
N1T C2T 1.134(6) .
C2T C3T 1.472(7) .
C3T H3T1 0.9800 .
C3T H3T2 0.9800 .
C3T H3T3 0.9800 .
